data_1577113
loop_
_publ_author_name
'Chen, Zhipeng'
'Xu, Xinran'
'Guan, Yajie'
'Xia, Nan'

_publ_section_title
;
 Modulating the crystalline assembly of paramagnetic Au<sub>25</sub>
 nanoclusters using an external magnetic field.
;
_journal_issue 21
_journal_name_full Nanoscale
_journal_page_first 11292
_journal_page_last 11297
_journal_paper_doi 10.1039/d6nr01067a
_journal_volume 18
_journal_year 2026
_chemical_formula_moiety 'C144 H162 Au25 S18, C0.25 H0.5 Cl0.5'
_chemical_formula_sum 'C144.25 H162.5 Au25 Cl0.5 S18'
_chemical_formula_weight 7415.20
_space_group_crystal_system orthorhombic
_space_group_IT_number 56
_space_group_name_Hall '-P 2ab 2ac'
_space_group_name_H-M_alt 'P c c n'
_atom_sites_solution_hydrogens geom
_atom_sites_solution_primary dual
_audit_creation_date 2025-02-26
_audit_creation_method
;
Olex2 1.5
(compiled 2024.02.16 svn.r378c4104 for OlexSys, GUI svn.r6928)
;
_audit_update_record
;
2026-03-17 deposited with the CCDC.	2026-04-17 downloaded from the CCDC.
;
_cell_angle_alpha 90
_cell_angle_beta 90
_cell_angle_gamma 90
_cell_formula_units_Z 4
_cell_length_a 27.1121(12)
_cell_length_b 31.5764(12)
_cell_length_c 18.6459(8)
_cell_measurement_reflns_used 9356
_cell_measurement_temperature 213.00
_cell_measurement_theta_max 68.268
_cell_measurement_theta_min 2.799
_cell_volume 15962.8(12)
_computing_cell_refinement 'SAINT V8.40B (?, 2016)'
_computing_data_reduction 'SAINT V8.40B (?, 2016)'
_computing_molecular_graphics 'Olex2 1.5 (Dolomanov et al., 2009)'
_computing_publication_material 'Olex2 1.5 (Dolomanov et al., 2009)'
_computing_structure_refinement 'SHELXL 2019/3 (Sheldrick, 2015)'
_computing_structure_solution 'SHELXT 2018/2 (Sheldrick, 2018)'
_diffrn_ambient_temperature 213.00
_diffrn_measured_fraction_theta_full 0.997
_diffrn_measured_fraction_theta_max 0.996
_diffrn_measurement_device_type Bruker
_diffrn_radiation_type CuK\a
_diffrn_radiation_wavelength 1.54184
_diffrn_reflns_av_R_equivalents 0.0825
_diffrn_reflns_av_unetI/netI 0.0392
_diffrn_reflns_Laue_measured_fraction_full 0.997
_diffrn_reflns_Laue_measured_fraction_max 0.996
_diffrn_reflns_limit_h_max 32
_diffrn_reflns_limit_h_min -30
_diffrn_reflns_limit_k_max 36
_diffrn_reflns_limit_k_min -38
_diffrn_reflns_limit_l_max 21
_diffrn_reflns_limit_l_min -22
_diffrn_reflns_number 136324
_diffrn_reflns_point_group_measured_fraction_full 0.997
_diffrn_reflns_point_group_measured_fraction_max 0.996
_diffrn_reflns_theta_full 67.684
_diffrn_reflns_theta_max 68.355
_diffrn_reflns_theta_min 2.148
_diffrn_source_current 1.1
_diffrn_source_power 0.05500000000000001
_diffrn_source_voltage 50.0
_exptl_absorpt_coefficient_mu 44.557
_exptl_absorpt_correction_T_max 0.1665
_exptl_absorpt_correction_T_min 0.0369
_exptl_absorpt_correction_type multi-scan
_exptl_absorpt_process_details
;
SADABS-2016/2 (Bruker,2016/2) was used for absorption correction.
wR2(int) was 0.1470 before and 0.0776 after correction.
The Ratio of minimum to maximum transmission is 0.2216.
The \l/2 correction factor is Not present.
;
_exptl_crystal_density_diffrn 3.085
_exptl_crystal_description block
_exptl_crystal_F_000 13198
_refine_diff_density_max 2.053
_refine_diff_density_min -1.792
_refine_diff_density_rms 0.242
_refine_ls_extinction_method none
_refine_ls_goodness_of_fit_ref 1.068
_refine_ls_hydrogen_treatment constr
_refine_ls_matrix_type full
_refine_ls_number_parameters 901
_refine_ls_number_reflns 14588
_refine_ls_number_restraints 194
_refine_ls_restrained_S_all 1.062
_refine_ls_R_factor_all 0.0415
_refine_ls_R_factor_gt 0.0363
_refine_ls_shift/su_max 0.002
_refine_ls_shift/su_mean 0.000
_refine_ls_structure_factor_coef Fsqd
_refine_ls_weighting_details 'w=1/[\s^2^(Fo^2^)+(0.0470P)^2^+54.1797P] where P=(Fo^2^+2Fc^2^)/3'
_refine_ls_weighting_scheme calc
_refine_ls_wR_factor_gt 0.0889
_refine_ls_wR_factor_ref 0.0917
_reflns_Friedel_coverage 0.000
_reflns_number_gt 12986
_reflns_number_total 14588
_reflns_threshold_expression 'I > 2\s(I)'
_cod_data_source_file d6nr01067a2.cif
_cod_data_source_block cu_250222wqangz_au3_0m
_cod_depositor_comments 'Adding full bibliography for 1577111--1577113.cif.'
_cod_original_formula_sum 'C144.25 H162.50 Au25 Cl0.50 S18'
_cod_database_code 1577113
_shelx_shelxl_version_number 2019/3
_shelx_space_group_comment
;
The symmetry employed for this shelxl refinement is uniquely defined
by the following loop, which should always be used as a source of
symmetry information in preference to the above space-group names.
They are only intended as comments.
;
_olex2_refinement_description
;
1. Fixed Uiso
 At 1.2 times of:
  All C(H) groups, All C(H,H) groups, All C(H,H,H,H) groups
2. Restrained distances
 C55A-C54A = C54A-C53A
 1.4 with sigma of 0.02
3. Uiso/Uaniso restraints and constraints
C50 \\sim C51 \\sim C51A \\sim C52 \\sim C52A \\sim C53 \\sim C53A \\sim C54
\\sim C54A \\sim C55 \\sim C55A \\sim C56 \\sim C56A: within 2A with sigma of
0.01 and sigma for terminal atoms of 0.02 within 2A
4. Others
 Sof(H50C)=Sof(H50D)=Sof(C51A)=Sof(C52A)=Sof(H52A)=Sof(C53A)=Sof(H53A)=
 Sof(C54A)=Sof(H54A)=Sof(C55A)=Sof(H55A)=Sof(C56A)=Sof(H56A)=1-FVAR(1)
 Sof(H50A)=Sof(H50B)=Sof(C51)=Sof(C52)=Sof(H52)=Sof(C53)=Sof(H53)=Sof(C54)=
 Sof(H54)=Sof(C55)=Sof(H55)=Sof(C56)=Sof(H56)=FVAR(1)
 Fixed Sof: Cl1(0.25) C73(0.125) H73A(0.125) H73B(0.125)
5.a Secondary CH2 refined with riding coordinates:
 C1(H1A,H1B), C2(H2A,H2B), C9(H9A,H9B), C10(H10A,H10B), C17(H17A,H17B),
 C18(H18A,H18B), C25(H25A,H25B), C26(H26A,H26B), C33(H33A,H33B), C34(H34A,H34B),
  C41(H41A,H41B), C42(H42A,H42B), C49(H49A,H49B), C50(H50A,H50B), C50(H50C,
 H50D), C57(H57A,H57B), C58(H58A,H58B), C65(H65A,H65B), C66(H66A,H66B),
 C73(H73A,H73B)
5.b Aromatic/amide H refined with riding coordinates:
 C4(H4), C5(H5), C6(H6), C7(H7), C8(H8), C16(H16), C15(H15), C14(H14),
 C13(H13), C12(H12), C20(H20), C21(H21), C22(H22), C23(H23), C24(H24), C28(H28),
  C29(H29), C30(H30), C31(H31), C32(H32), C36(H36), C37(H37), C38(H38),
 C39(H39), C40(H40), C44(H44), C45(H45), C46(H46), C47(H47), C48(H48), C52(H52),
  C52A(H52A), C53(H53), C53A(H53A), C54(H54), C54A(H54A), C55(H55), C55A(H55A),
 C56(H56), C56A(H56A), C60(H60), C61(H61), C62(H62), C63(H63), C64(H64),
 C68(H68), C69(H69), C70(H70), C71(H71), C72(H72)
5.c Fitted hexagon refined as free rotating group:
 C11(C16,C15,C14,C13,C12)
;
_olex2_submission_special_instructions 'No special instructions were received'

loop_
_space_group_symop_operation_xyz
'x, y, z'
'-x+1/2, -y+1/2, z'
'-x, y+1/2, -z+1/2'
'x+1/2, -y, -z+1/2'
'-x, -y, -z'
'x-1/2, y-1/2, -z'
'x, -y-1/2, z-1/2'
'-x-1/2, y, z-1/2'

loop_
_atom_site_label
_atom_site_type_symbol
_atom_site_fract_x
_atom_site_fract_y
_atom_site_fract_z
_atom_site_U_iso_or_equiv
_atom_site_adp_type
_atom_site_occupancy
_atom_site_site_symmetry_order
_atom_site_calc_flag
_atom_site_refinement_flags_posn
_atom_site_refinement_flags_adp
_atom_site_refinement_flags_occupancy
_atom_site_disorder_assembly
_atom_site_disorder_group
Au1 Au 0.63526(2) 0.46167(2) 0.66529(2) 0.04298(9) Uani 1 1 d . . . . .
Au2 Au 0.60251(2) 0.49506(2) 0.51082(2) 0.04155(9) Uani 1 1 d . . . . .
Au3 Au 0.54965(2) 0.57657(2) 0.49487(2) 0.03858(9) Uani 1 1 d . . . . .
Au4 Au 0.45637(2) 0.56731(2) 0.57425(2) 0.03957(9) Uani 1 1 d . . . . .
Au5 Au 0.47852(2) 0.65410(2) 0.48415(2) 0.04072(9) Uani 1 1 d . . . . .
Au6 Au 0.500000 0.500000 0.500000 0.03092(10) Uani 1 2 d S . P . .
Au7 Au 0.45337(2) 0.47788(2) 0.37235(2) 0.03885(9) Uani 1 1 d . . . . .
Au8 Au 0.54983(2) 0.51465(2) 0.37078(2) 0.03932(9) Uani 1 1 d . . . . .
Au9 Au 0.64369(2) 0.45869(2) 0.35987(2) 0.04364(10) Uani 1 1 d . . . . .
Au10 Au 0.55473(2) 0.61340(2) 0.34241(2) 0.04451(10) Uani 1 1 d . . . . .
Au11 Au 0.53294(2) 0.44075(2) 0.25957(2) 0.04213(9) Uani 1 1 d . . . . .
Au12 Au 0.53530(2) 0.43433(2) 0.58557(2) 0.03829(9) Uani 1 1 d . . . . .
Au13 Au 0.64445(2) 0.56851(2) 0.60236(2) 0.04383(10) Uani 1 1 d . . . . .
S1 S 0.59490(8) 0.39780(6) 0.65595(13) 0.0452(5) Uani 1 1 d . . . . .
S2 S 0.68000(9) 0.52266(7) 0.68262(15) 0.0542(6) Uani 1 1 d . . . . .
S3 S 0.68143(8) 0.47806(8) 0.46619(14) 0.0497(5) Uani 1 1 d . . . . .
S4 S 0.61292(8) 0.62270(6) 0.53382(12) 0.0408(4) Uani 1 1 d . . . . .
S5 S 0.61710(8) 0.43579(6) 0.24868(13) 0.0452(5) Uani 1 1 d . . . . .
S6 S 0.44811(8) 0.44290(7) 0.25986(13) 0.0460(5) Uani 1 1 d . . . . .
S7 S 0.43358(8) 0.63966(6) 0.58552(12) 0.0419(5) Uani 1 1 d . . . . .
S8 S 0.51865(8) 0.67514(6) 0.38229(12) 0.0435(5) Uani 1 1 d . . . . .
S9 S 0.59440(9) 0.55731(7) 0.28722(13) 0.0474(5) Uani 1 1 d . . . . .
C1 C 0.5636(4) 0.3872(4) 0.7417(6) 0.059(3) Uani 1 1 d . . . . .
H1A H 0.544609 0.412235 0.755626 0.071 Uiso 1 1 calc R U . . .
H1B H 0.540371 0.363713 0.735087 0.071 Uiso 1 1 calc R U . . .
C2 C 0.5986(4) 0.3762(4) 0.8008(6) 0.062(3) Uani 1 1 d . . . . .
H2A H 0.617204 0.401479 0.814725 0.075 Uiso 1 1 calc R U . . .
H2B H 0.622131 0.354882 0.783739 0.075 Uiso 1 1 calc R U . . .
C3 C 0.5708(4) 0.3590(4) 0.8656(6) 0.067(3) Uani 1 1 d . . . . .
C4 C 0.5582(5) 0.3845(5) 0.9221(8) 0.087(4) Uani 1 1 d . . . . .
H4 H 0.568033 0.413080 0.921981 0.104 Uiso 1 1 calc R U . . .
C5 C 0.5310(6) 0.3689(7) 0.9799(9) 0.105(6) Uani 1 1 d . . . . .
H5 H 0.522005 0.386961 1.017651 0.126 Uiso 1 1 calc R U . . .
C6 C 0.5178(7) 0.3281(9) 0.9814(10) 0.135(9) Uani 1 1 d . . . . .
H6 H 0.498745 0.317804 1.019701 0.162 Uiso 1 1 calc R U . . .
C7 C 0.5323(8) 0.3006(7) 0.9264(11) 0.142(9) Uani 1 1 d . . . . .
H7 H 0.524695 0.271573 0.928698 0.170 Uiso 1 1 calc R U . . .
C8 C 0.5577(7) 0.3169(6) 0.8691(9) 0.114(6) Uani 1 1 d . . . . .
H8 H 0.566410 0.298787 0.831116 0.136 Uiso 1 1 calc R U . . .
C9 C 0.7413(4) 0.5124(4) 0.6427(8) 0.076(4) Uani 1 1 d . . . . .
H9A H 0.737538 0.495609 0.598805 0.091 Uiso 1 1 calc R U . . .
H9B H 0.757120 0.539254 0.630091 0.091 Uiso 1 1 calc R U . . .
C10 C 0.7740(4) 0.4879(3) 0.6975(7) 0.067(3) Uani 1 1 d . . . . .
H10A H 0.807748 0.486180 0.678866 0.080 Uiso 1 1 calc R U . . .
H10B H 0.775030 0.503696 0.742662 0.080 Uiso 1 1 calc R U . . .
C11 C 0.7561(3) 0.44524(19) 0.7117(4) 0.054(2) Uani 1 1 d G . . . .
C16 C 0.7453(3) 0.4371(3) 0.7832(4) 0.088(4) Uani 1 1 d G . . . .
H16 H 0.748197 0.458741 0.817493 0.105 Uiso 1 1 calc R U . . .
C15 C 0.7304(3) 0.3968(3) 0.8041(5) 0.111(6) Uani 1 1 d G . . . .
H15 H 0.723082 0.391262 0.852460 0.134 Uiso 1 1 calc R U . . .
C14 C 0.7262(3) 0.3647(2) 0.7534(7) 0.083(4) Uani 1 1 d G . . . .
H14 H 0.716024 0.337500 0.767486 0.099 Uiso 1 1 calc R U . . .
C13 C 0.7369(3) 0.3729(2) 0.6818(6) 0.106(6) Uani 1 1 d G . . . .
H13 H 0.734081 0.351217 0.647544 0.128 Uiso 1 1 calc R U . . .
C12 C 0.7519(3) 0.4132(3) 0.6610(4) 0.087(4) Uani 1 1 d G . . . .
H12 H 0.759195 0.418697 0.612576 0.105 Uiso 1 1 calc R U . . .
C17 C 0.7158(4) 0.5266(3) 0.4470(6) 0.061(3) Uani 1 1 d . . . . .
H17A H 0.719686 0.542478 0.491771 0.073 Uiso 1 1 calc R U . . .
H17B H 0.748832 0.518784 0.430299 0.073 Uiso 1 1 calc R U . . .
C18 C 0.6934(4) 0.5544(3) 0.3938(7) 0.064(3) Uani 1 1 d . . . . .
H18A H 0.662592 0.565869 0.413149 0.077 Uiso 1 1 calc R U . . .
H18B H 0.685412 0.537903 0.350890 0.077 Uiso 1 1 calc R U . . .
C19 C 0.7282(4) 0.5919(3) 0.3725(6) 0.053(2) Uani 1 1 d . . . . .
C20 C 0.7147(4) 0.6324(4) 0.3893(7) 0.069(3) Uani 1 1 d . . . . .
H20 H 0.685207 0.637263 0.414652 0.083 Uiso 1 1 calc R U . . .
C21 C 0.7444(6) 0.6670(4) 0.3691(8) 0.096(5) Uani 1 1 d . . . . .
H21 H 0.734701 0.694829 0.379921 0.115 Uiso 1 1 calc R U . . .
C22 C 0.7887(5) 0.6590(5) 0.3326(8) 0.091(5) Uani 1 1 d . . . . .
H22 H 0.809360 0.681260 0.317724 0.109 Uiso 1 1 calc R U . . .
C23 C 0.8005(5) 0.6173(5) 0.3193(7) 0.081(4) Uani 1 1 d . . . . .
H23 H 0.830670 0.611295 0.296527 0.098 Uiso 1 1 calc R U . . .
C24 C 0.7714(5) 0.5849(4) 0.3373(7) 0.076(3) Uani 1 1 d . . . . .
H24 H 0.780753 0.557099 0.325643 0.091 Uiso 1 1 calc R U . . .
C25 C 0.5846(4) 0.6552(3) 0.6040(5) 0.049(2) Uani 1 1 d . . . . .
H25A H 0.557678 0.671782 0.583189 0.059 Uiso 1 1 calc R U . . .
H25B H 0.570558 0.636603 0.640825 0.059 Uiso 1 1 calc R U . . .
C26 C 0.6217(4) 0.6852(3) 0.6390(6) 0.054(2) Uani 1 1 d . . . . .
H26A H 0.607991 0.695509 0.684344 0.065 Uiso 1 1 calc R U . . .
H26B H 0.651912 0.669383 0.650098 0.065 Uiso 1 1 calc R U . . .
C27 C 0.6348(4) 0.7226(3) 0.5925(6) 0.057(3) Uani 1 1 d . . . . .
C28 C 0.6034(5) 0.7575(3) 0.5923(7) 0.070(3) Uani 1 1 d . . . . .
H28 H 0.574894 0.757182 0.621030 0.084 Uiso 1 1 calc R U . . .
C29 C 0.6134(6) 0.7926(3) 0.5505(8) 0.079(4) Uani 1 1 d . . . . .
H29 H 0.592722 0.816445 0.553510 0.094 Uiso 1 1 calc R U . . .
C30 C 0.6535(5) 0.7933(4) 0.5040(7) 0.078(4) Uani 1 1 d . . . . .
H30 H 0.660550 0.816967 0.475358 0.094 Uiso 1 1 calc R U . . .
C31 C 0.6828(6) 0.7567(5) 0.5022(9) 0.095(5) Uani 1 1 d . . . . .
H31 H 0.709692 0.755625 0.470493 0.114 Uiso 1 1 calc R U . . .
C32 C 0.6736(5) 0.7233(4) 0.5440(8) 0.081(4) Uani 1 1 d . . . . .
H32 H 0.694214 0.699410 0.540532 0.097 Uiso 1 1 calc R U . . .
C33 C 0.6315(3) 0.3790(3) 0.2479(5) 0.042(2) Uani 1 1 d . . . . .
H33A H 0.666520 0.375127 0.258886 0.051 Uiso 1 1 calc R U . . .
H33B H 0.612351 0.364902 0.285594 0.051 Uiso 1 1 calc R U . . .
C34 C 0.6202(4) 0.3587(3) 0.1774(6) 0.058(3) Uani 1 1 d . . . . .
H34A H 0.642001 0.370860 0.140869 0.069 Uiso 1 1 calc R U . . .
H34B H 0.586217 0.365625 0.163993 0.069 Uiso 1 1 calc R U . . .
C35 C 0.6261(4) 0.3112(3) 0.1764(6) 0.054(2) Uani 1 1 d . . . . .
C36 C 0.6631(6) 0.2910(4) 0.2156(8) 0.093(5) Uani 1 1 d . . . . .
H36 H 0.684741 0.307376 0.243646 0.112 Uiso 1 1 calc R U . . .
C37 C 0.6688(8) 0.2472(4) 0.2142(10) 0.124(7) Uani 1 1 d . . . . .
H37 H 0.694202 0.233729 0.239946 0.149 Uiso 1 1 calc R U . . .
C38 C 0.6352(8) 0.2238(5) 0.1726(11) 0.116(6) Uani 1 1 d . . . . .
H38 H 0.637914 0.194117 0.171189 0.140 Uiso 1 1 calc R U . . .
C39 C 0.5986(6) 0.2432(5) 0.1341(11) 0.108(6) Uani 1 1 d . . . . .
H39 H 0.576412 0.226987 0.106757 0.129 Uiso 1 1 calc R U . . .
C40 C 0.5945(5) 0.2866(4) 0.1357(8) 0.084(4) Uani 1 1 d . . . . .
H40 H 0.569661 0.299791 0.108521 0.101 Uiso 1 1 calc R U . . .
C41 C 0.4314(4) 0.4829(3) 0.1907(6) 0.057(3) Uani 1 1 d . . . . .
H41A H 0.402435 0.498905 0.206368 0.069 Uiso 1 1 calc R U . . .
H41B H 0.458780 0.502752 0.184007 0.069 Uiso 1 1 calc R U . . .
C42 C 0.4204(5) 0.4608(4) 0.1212(6) 0.070(3) Uani 1 1 d . . . . .
H42A H 0.395485 0.438844 0.129323 0.084 Uiso 1 1 calc R U . . .
H42B H 0.450422 0.446964 0.103540 0.084 Uiso 1 1 calc R U . . .
C43 C 0.4020(5) 0.4915(4) 0.0659(6) 0.071(3) Uani 1 1 d . . . . .
C44 C 0.3564(5) 0.5116(5) 0.0758(8) 0.084(4) Uani 1 1 d . . . . .
H44 H 0.338573 0.506696 0.118166 0.101 Uiso 1 1 calc R U . . .
C45 C 0.3368(6) 0.5390(6) 0.0229(9) 0.109(6) Uani 1 1 d . . . . .
H45 H 0.305680 0.551636 0.028781 0.131 Uiso 1 1 calc R U . . .
C46 C 0.3653(8) 0.5468(5) -0.0381(8) 0.107(6) Uani 1 1 d . . . . .
H46 H 0.353730 0.565577 -0.073465 0.129 Uiso 1 1 calc R U . . .
C47 C 0.4100(7) 0.5272(5) -0.0463(8) 0.095(5) Uani 1 1 d . . . . .
H47 H 0.429011 0.532396 -0.087562 0.114 Uiso 1 1 calc R U . . .
C48 C 0.4268(7) 0.5004(5) 0.0049(7) 0.089(4) Uani 1 1 d . . . . .
H48 H 0.457415 0.487175 -0.002512 0.107 Uiso 1 1 calc R U . . .
C49 C 0.3680(4) 0.6417(3) 0.5557(7) 0.058(3) Uani 1 1 d . . . . .
H49A H 0.365554 0.629689 0.507415 0.069 Uiso 1 1 calc R U . . .
H49B H 0.348018 0.624193 0.587888 0.069 Uiso 1 1 calc R U . . .
C50 C 0.3477(5) 0.6855(4) 0.5549(8) 0.079(3) Uani 1 1 d . U . . .
H50A H 0.357978 0.700341 0.598576 0.095 Uiso 0.598(10) 1 calc R U P A 1
H50B H 0.361125 0.700878 0.513682 0.095 Uiso 0.598(10) 1 calc R U P A 1
H50C H 0.365025 0.702499 0.518917 0.095 Uiso 0.402(10) 1 calc R U P A 2
H50D H 0.352575 0.698762 0.601896 0.095 Uiso 0.402(10) 1 calc R U P A 2
C51 C 0.2935(17) 0.6853(18) 0.5507(19) 0.085(3) Uani 0.598(10) 1 d . U P A 1
C51A C 0.290(3) 0.684(3) 0.536(3) 0.086(3) Uani 0.402(10) 1 d . U P A 2
C52 C 0.2636(8) 0.7078(8) 0.5986(13) 0.087(3) Uani 0.598(10) 1 d . U P A 1
H52 H 0.278027 0.723805 0.635537 0.104 Uiso 0.598(10) 1 calc R U P A 1
C52A C 0.2737(13) 0.7092(13) 0.476(2) 0.088(4) Uani 0.402(10) 1 d . U P A 2
H52A H 0.296896 0.721968 0.445758 0.106 Uiso 0.402(10) 1 calc R U P A 2
C53 C 0.2115(8) 0.7063(9) 0.5914(14) 0.091(3) Uani 0.598(10) 1 d . U P A 1
H53 H 0.192053 0.721603 0.624124 0.109 Uiso 0.598(10) 1 calc R U P A 1
C53A C 0.2283(12) 0.7138(12) 0.4660(19) 0.091(4) Uani 0.402(10) 1 d D U P A 2
H53A H 0.217286 0.735839 0.436071 0.109 Uiso 0.402(10) 1 calc R U P A 2
C54 C 0.1886(9) 0.6834(9) 0.5386(16) 0.092(3) Uani 0.598(10) 1 d . U P A 1
H54 H 0.154851 0.687229 0.529272 0.111 Uiso 0.598(10) 1 calc R U P A 1
C54A C 0.1944(13) 0.6874(12) 0.4975(19) 0.092(4) Uani 0.402(10) 1 d D U P A 2
H54A H 0.162937 0.683381 0.477419 0.110 Uiso 0.402(10) 1 calc R U P A 2
C55 C 0.2152(9) 0.6553(10) 0.5001(13) 0.092(3) Uani 0.598(10) 1 d . U P A 1
H55 H 0.198954 0.634980 0.471949 0.111 Uiso 0.598(10) 1 calc R U P A 1
C55A C 0.2084(14) 0.6666(13) 0.5604(18) 0.093(4) Uani 0.402(10) 1 d D U P A 2
H55A H 0.184323 0.654731 0.590525 0.112 Uiso 0.402(10) 1 calc R U P A 2
C56 C 0.2707(9) 0.6563(9) 0.5018(13) 0.090(3) Uani 0.598(10) 1 d . U P A 1
H56 H 0.289669 0.638647 0.472041 0.109 Uiso 0.598(10) 1 calc R U P A 1
C56A C 0.2595(13) 0.6635(13) 0.579(2) 0.090(3) Uani 0.402(10) 1 d . U P A 2
H56A H 0.270566 0.648028 0.619039 0.108 Uiso 0.402(10) 1 calc R U P A 2
C57 C 0.5714(4) 0.7077(3) 0.4105(5) 0.049(2) Uani 1 1 d . . . . .
H57A H 0.560079 0.729855 0.443391 0.059 Uiso 1 1 calc R U . . .
H57B H 0.595342 0.689976 0.435951 0.059 Uiso 1 1 calc R U . . .
C58 C 0.5958(4) 0.7279(3) 0.3454(6) 0.055(2) Uani 1 1 d . . . . .
H58A H 0.627594 0.739918 0.359972 0.066 Uiso 1 1 calc R U . . .
H58B H 0.602358 0.705852 0.309607 0.066 Uiso 1 1 calc R U . . .
C59 C 0.5649(4) 0.7622(3) 0.3116(6) 0.051(2) Uani 1 1 d . . . . .
C60 C 0.5294(4) 0.7536(3) 0.2579(6) 0.055(2) Uani 1 1 d . . . . .
H60 H 0.524787 0.725521 0.242532 0.066 Uiso 1 1 calc R U . . .
C61 C 0.5020(4) 0.7844(4) 0.2282(6) 0.064(3) Uani 1 1 d . . . . .
H61 H 0.480667 0.778213 0.189928 0.077 Uiso 1 1 calc R U . . .
C62 C 0.5055(4) 0.8258(3) 0.2546(6) 0.062(3) Uani 1 1 d . . . . .
H62 H 0.485668 0.847501 0.235515 0.074 Uiso 1 1 calc R U . . .
C63 C 0.5385(5) 0.8343(3) 0.3094(7) 0.068(3) Uani 1 1 d . . . . .
H63 H 0.541538 0.862101 0.326749 0.081 Uiso 1 1 calc R U . . .
C64 C 0.5662(4) 0.8035(3) 0.3380(6) 0.058(3) Uani 1 1 d . . . . .
H64 H 0.587054 0.809915 0.376798 0.069 Uiso 1 1 calc R U . . .
C65 C 0.5663(4) 0.5553(3) 0.2007(6) 0.058(3) Uani 1 1 d . . . . .
H65A H 0.579773 0.531006 0.174527 0.070 Uiso 1 1 calc R U . . .
H65B H 0.530856 0.550512 0.206806 0.070 Uiso 1 1 calc R U . . .
C66 C 0.5737(4) 0.5953(4) 0.1550(6) 0.059(3) Uani 1 1 d . . . . .
H66A H 0.553887 0.592645 0.111273 0.071 Uiso 1 1 calc R U . . .
H66B H 0.561217 0.619755 0.181804 0.071 Uiso 1 1 calc R U . . .
C67 C 0.6274(5) 0.6039(3) 0.1338(6) 0.061(3) Uani 1 1 d . . . . .
C68 C 0.6434(4) 0.5917(3) 0.0655(7) 0.065(3) Uani 1 1 d . . . . .
H68 H 0.621476 0.577834 0.034362 0.078 Uiso 1 1 calc R U . . .
C69 C 0.6907(5) 0.5998(4) 0.0431(8) 0.081(4) Uani 1 1 d . . . . .
H69 H 0.700656 0.591711 -0.003176 0.098 Uiso 1 1 calc R U . . .
C70 C 0.7238(5) 0.6199(4) 0.0882(10) 0.089(4) Uani 1 1 d . . . . .
H70 H 0.756338 0.625679 0.073938 0.107 Uiso 1 1 calc R U . . .
C71 C 0.7069(5) 0.6306(4) 0.1537(8) 0.085(4) Uani 1 1 d . . . . .
H71 H 0.728873 0.644393 0.185014 0.102 Uiso 1 1 calc R U . . .
C72 C 0.6598(5) 0.6230(4) 0.1783(7) 0.074(3) Uani 1 1 d . . . . .
H72 H 0.650396 0.630839 0.224924 0.088 Uiso 1 1 calc R U . . .
Cl1 Cl 0.7044(7) 0.7401(6) 0.2377(10) 0.119(6) Uani 0.25 1 d . . P . .
C73 C 0.750000 0.750000 0.197(4) 0.10(3) Uani 0.25 2 d S T P . .
H73A H 0.757092 0.725805 0.166192 0.116 Uiso 0.125 1 calc R U P . .
H73B H 0.742907 0.774197 0.166196 0.116 Uiso 0.125 1 calc R U P . .

loop_
_atom_site_aniso_label
_atom_site_aniso_U_11
_atom_site_aniso_U_22
_atom_site_aniso_U_33
_atom_site_aniso_U_23
_atom_site_aniso_U_13
_atom_site_aniso_U_12
Au1 0.03741(19) 0.03818(18) 0.0534(2) 0.00415(16) -0.00542(15) 0.00098(14)
Au2 0.03222(18) 0.04073(19) 0.0517(2) -0.00493(15) 0.00096(15) 0.00120(14)
Au3 0.03762(19) 0.02942(17) 0.0487(2) 0.00310(14) -0.00257(14) -0.00279(13)
Au4 0.0426(2) 0.02880(16) 0.0473(2) 0.00031(14) 0.00636(15) 0.00313(13)
Au5 0.04105(19) 0.03167(17) 0.0494(2) 0.00461(15) 0.00082(15) 0.00046(14)
Au6 0.0305(2) 0.0252(2) 0.0371(2) 0.00194(17) -0.00039(17) 0.00098(17)
Au7 0.03945(19) 0.03737(18) 0.03974(19) -0.00167(14) -0.00313(14) 0.00010(14)
Au8 0.0418(2) 0.03216(17) 0.0441(2) 0.00385(14) 0.00705(15) -0.00024(13)
Au9 0.0407(2) 0.03590(18) 0.0543(2) -0.00559(16) 0.00653(16) -0.00230(14)
Au10 0.0513(2) 0.03538(18) 0.0469(2) 0.00345(15) 0.00300(16) -0.00394(15)
Au11 0.0456(2) 0.03543(18) 0.0454(2) -0.00151(15) 0.00158(16) 0.00151(14)
Au12 0.03972(19) 0.03034(16) 0.0448(2) 0.00544(14) -0.00479(15) 0.00194(13)
Au13 0.03810(19) 0.03442(17) 0.0590(2) 0.00271(16) -0.00879(16) 0.00157(14)
S1 0.0441(11) 0.0361(10) 0.0554(13) 0.0080(9) -0.0075(10) 0.0018(9)
S2 0.0495(13) 0.0402(11) 0.0728(17) 0.0091(11) -0.0215(12) -0.0030(10)
S3 0.0366(11) 0.0544(13) 0.0582(14) -0.0041(11) 0.0016(10) 0.0017(9)
S4 0.0398(11) 0.0319(9) 0.0508(12) 0.0003(9) -0.0016(9) 0.0004(8)
S5 0.0459(12) 0.0372(10) 0.0525(13) -0.0032(9) 0.0108(10) -0.0058(9)
S6 0.0470(12) 0.0444(11) 0.0466(12) -0.0074(10) -0.0053(9) 0.0031(9)
S7 0.0423(11) 0.0318(9) 0.0515(12) 0.0024(9) 0.0036(9) 0.0029(8)
S8 0.0474(12) 0.0340(10) 0.0491(12) 0.0062(9) -0.0002(9) -0.0023(8)
S9 0.0468(12) 0.0409(11) 0.0546(13) 0.0068(10) 0.0049(10) -0.0024(9)
C1 0.055(6) 0.073(7) 0.049(6) 0.020(5) -0.004(5) -0.001(5)
C2 0.049(6) 0.083(7) 0.055(6) 0.010(6) -0.006(5) -0.006(5)
C3 0.062(7) 0.081(8) 0.059(7) 0.013(6) -0.015(5) -0.023(6)
C4 0.078(9) 0.109(11) 0.072(9) 0.000(8) 0.006(7) -0.003(8)
C5 0.085(10) 0.158(18) 0.071(9) 0.025(11) -0.003(8) -0.016(11)
C6 0.097(12) 0.24(3) 0.070(11) 0.066(15) -0.013(9) -0.069(15)
C7 0.19(2) 0.147(17) 0.087(13) 0.052(13) -0.017(13) -0.094(16)
C8 0.160(16) 0.109(12) 0.071(10) 0.013(9) -0.014(10) -0.056(12)
C9 0.045(6) 0.062(6) 0.121(11) 0.039(7) -0.019(6) -0.002(5)
C10 0.046(6) 0.056(6) 0.098(9) 0.007(6) -0.031(6) 0.006(5)
C11 0.037(5) 0.050(5) 0.074(7) 0.013(5) 0.006(5) 0.010(4)
C16 0.057(7) 0.105(11) 0.100(11) 0.014(9) 0.010(7) 0.005(7)
C15 0.067(9) 0.121(13) 0.147(16) 0.002(13) -0.002(10) -0.015(9)
C14 0.050(7) 0.077(8) 0.121(12) 0.010(9) 0.008(7) -0.002(6)
C13 0.061(8) 0.074(9) 0.184(19) 0.001(11) 0.008(10) 0.017(7)
C12 0.049(7) 0.080(8) 0.133(13) -0.020(9) -0.001(7) 0.004(6)
C17 0.059(6) 0.063(6) 0.060(6) 0.001(5) 0.006(5) -0.013(5)
C18 0.056(6) 0.053(6) 0.084(8) -0.006(6) -0.013(6) 0.003(5)
C19 0.053(6) 0.052(5) 0.053(6) -0.008(5) -0.005(5) -0.003(4)
C20 0.058(6) 0.062(7) 0.087(9) -0.005(6) 0.007(6) -0.011(5)
C21 0.137(14) 0.056(7) 0.094(10) -0.008(7) 0.028(10) -0.034(8)
C22 0.077(9) 0.118(12) 0.079(9) 0.028(9) -0.012(7) -0.054(9)
C23 0.062(7) 0.117(12) 0.066(8) 0.006(8) -0.001(6) -0.009(8)
C24 0.069(8) 0.081(8) 0.078(8) -0.008(7) 0.003(6) -0.008(7)
C25 0.058(6) 0.040(5) 0.050(5) -0.005(4) 0.000(4) 0.005(4)
C26 0.067(6) 0.041(5) 0.053(6) -0.006(4) -0.011(5) 0.004(4)
C27 0.051(6) 0.051(5) 0.069(7) -0.013(5) -0.010(5) -0.009(4)
C28 0.087(8) 0.054(6) 0.068(7) -0.006(5) 0.017(6) -0.003(6)
C29 0.113(11) 0.041(5) 0.081(9) -0.005(6) -0.007(8) 0.000(6)
C30 0.084(9) 0.067(8) 0.084(9) 0.009(6) -0.014(7) -0.034(7)
C31 0.073(9) 0.083(10) 0.129(14) 0.013(9) 0.016(8) -0.019(8)
C32 0.059(7) 0.078(8) 0.104(11) 0.002(8) -0.004(7) -0.006(6)
C33 0.037(4) 0.034(4) 0.055(5) -0.007(4) 0.008(4) -0.007(3)
C34 0.068(7) 0.044(5) 0.061(6) -0.005(5) 0.006(5) -0.001(5)
C35 0.066(6) 0.045(5) 0.052(6) -0.006(4) 0.008(5) -0.007(5)
C36 0.139(13) 0.046(6) 0.095(10) -0.011(7) -0.015(10) -0.014(7)
C37 0.190(19) 0.052(7) 0.130(15) -0.007(9) -0.049(14) 0.003(10)
C38 0.173(19) 0.050(8) 0.127(15) -0.002(9) 0.019(14) -0.033(10)
C39 0.100(11) 0.081(10) 0.143(16) -0.057(11) 0.017(11) -0.028(9)
C40 0.064(7) 0.072(8) 0.117(11) -0.041(8) -0.003(7) -0.002(6)
C41 0.065(6) 0.056(6) 0.051(6) -0.011(5) -0.011(5) 0.011(5)
C42 0.103(10) 0.059(6) 0.048(6) 0.002(5) -0.006(6) -0.008(6)
C43 0.088(9) 0.079(8) 0.047(6) 0.008(6) -0.024(6) -0.020(7)
C44 0.073(8) 0.097(10) 0.082(9) 0.038(8) -0.014(7) -0.003(7)
C45 0.087(10) 0.136(15) 0.104(12) 0.053(11) -0.035(9) -0.008(10)
C46 0.161(17) 0.095(11) 0.066(9) 0.024(8) -0.024(10) -0.052(12)
C47 0.128(14) 0.089(10) 0.068(9) 0.009(8) -0.022(9) -0.027(10)
C48 0.100(11) 0.100(11) 0.067(9) 0.000(7) -0.014(7) -0.009(9)
C49 0.043(5) 0.054(6) 0.076(7) 0.015(5) 0.000(5) 0.005(4)
C50 0.072(6) 0.089(6) 0.077(6) 0.004(6) -0.005(5) 0.025(5)
C51 0.071(6) 0.105(6) 0.080(7) -0.007(6) -0.013(5) 0.028(5)
C51A 0.072(6) 0.106(6) 0.080(7) -0.007(6) -0.012(6) 0.027(6)
C52 0.072(6) 0.110(7) 0.078(7) -0.008(6) -0.010(6) 0.027(6)
C52A 0.074(7) 0.112(7) 0.079(7) -0.011(7) -0.017(6) 0.024(6)
C53 0.071(6) 0.119(7) 0.082(7) -0.005(6) -0.011(6) 0.028(6)
C53A 0.072(7) 0.117(8) 0.083(7) -0.009(7) -0.020(7) 0.031(7)
C54 0.069(6) 0.120(7) 0.088(7) -0.007(7) -0.017(6) 0.027(6)
C54A 0.069(7) 0.122(8) 0.084(7) -0.010(7) -0.021(7) 0.027(6)
C55 0.071(6) 0.121(7) 0.086(7) -0.012(6) -0.018(6) 0.024(6)
C55A 0.071(7) 0.123(8) 0.086(7) -0.006(7) -0.017(6) 0.024(6)
C56 0.074(6) 0.115(7) 0.082(7) -0.011(6) -0.017(6) 0.023(6)
C56A 0.071(6) 0.116(7) 0.082(6) -0.006(6) -0.013(5) 0.025(5)
C57 0.059(6) 0.032(4) 0.056(6) 0.006(4) -0.018(5) -0.010(4)
C58 0.043(5) 0.044(5) 0.077(7) 0.007(5) 0.001(5) 0.001(4)
C59 0.056(6) 0.040(5) 0.056(6) 0.017(4) 0.004(5) -0.007(4)
C60 0.067(7) 0.042(5) 0.058(6) 0.008(5) 0.005(5) -0.006(4)
C61 0.072(7) 0.065(7) 0.056(6) 0.020(5) -0.006(5) -0.012(5)
C62 0.078(7) 0.050(6) 0.058(6) 0.010(5) 0.003(6) 0.004(5)
C63 0.100(9) 0.036(5) 0.067(7) 0.005(5) 0.002(6) 0.005(5)
C64 0.065(6) 0.050(5) 0.058(6) 0.007(5) 0.004(5) -0.011(5)
C65 0.061(6) 0.062(6) 0.053(6) 0.002(5) 0.001(5) -0.009(5)
C66 0.063(6) 0.064(6) 0.051(6) 0.008(5) 0.001(5) -0.001(5)
C67 0.085(8) 0.043(5) 0.054(6) 0.016(5) 0.012(6) 0.009(5)
C68 0.073(7) 0.050(6) 0.073(8) -0.008(5) 0.013(6) 0.000(5)
C69 0.090(10) 0.060(7) 0.094(10) 0.016(7) 0.041(8) 0.026(7)
C70 0.067(8) 0.077(9) 0.122(13) 0.034(9) 0.015(9) 0.003(7)
C71 0.084(9) 0.082(9) 0.089(10) 0.020(8) -0.027(8) -0.020(7)
C72 0.081(8) 0.083(8) 0.057(7) -0.001(6) 0.007(6) -0.013(7)
Cl1 0.128(15) 0.127(14) 0.103(12) 0.000(11) -0.001(10) 0.015(11)
C73 0.04(3) 0.18(9) 0.07(5) 0.000 0.000 0.00(4)

loop_
_atom_type_symbol
_atom_type_description
_atom_type_scat_dispersion_real
_atom_type_scat_dispersion_imag
_atom_type_scat_source
C C 0.0181 0.0091 'International Tables Vol C Tables 4.2.6.8 and 6.1.1.4'
H H 0.0000 0.0000 'International Tables Vol C Tables 4.2.6.8 and 6.1.1.4'
Au Au -4.4197 7.2980 'International Tables Vol C Tables 4.2.6.8 and 6.1.1.4'
Cl Cl 0.3639 0.7018 'International Tables Vol C Tables 4.2.6.8 and 6.1.1.4'
S S 0.3331 0.5567 'International Tables Vol C Tables 4.2.6.8 and 6.1.1.4'

loop_
_geom_angle_atom_site_label_1
_geom_angle_atom_site_label_2
_geom_angle_atom_site_label_3
_geom_angle
_geom_angle_site_symmetry_1
_geom_angle_site_symmetry_3
_geom_angle_publ_flag
Au2 Au1 Au12 55.679(11) . . ?
Au7 Au1 Au2 52.151(11) 5_666 . ?
Au7 Au1 Au12 54.213(11) 5_666 . ?
S1 Au1 Au2 95.10(6) . . ?
S1 Au1 Au7 98.71(5) . 5_666 ?
S1 Au1 Au12 47.75(5) . . ?
S2 Au1 Au2 89.82(6) . . ?
S2 Au1 Au7 85.77(6) . 5_666 ?
S2 Au1 Au12 137.39(6) . . ?
S2 Au1 S1 174.74(8) . . ?
Au1 Au2 Au9 124.821(15) . . ?
Au3 Au2 Au1 120.811(16) . . ?
Au3 Au2 Au4 105.118(15) . 5_666 ?
Au3 Au2 Au8 60.622(12) . . ?
Au3 Au2 Au9 112.819(16) . . ?
Au3 Au2 Au12 108.021(15) . . ?
Au3 Au2 Au13 65.285(12) . . ?
Au4 Au2 Au1 114.175(15) 5_666 . ?
Au4 Au2 Au8 55.078(12) 5_666 . ?
Au4 Au2 Au9 59.303(12) 5_666 . ?
Au4 Au2 Au13 169.054(16) 5_666 . ?
Au6 Au2 Au1 111.139(14) . . ?
Au6 Au2 Au3 57.464(10) . . ?
Au6 Au2 Au4 57.783(10) . 5_666 ?
Au6 Au2 Au8 57.223(10) . . ?
Au6 Au2 Au9 107.476(14) . . ?
Au6 Au2 Au12 57.499(10) . . ?
Au6 Au2 Au13 111.328(14) . . ?
Au7 Au2 Au1 63.097(13) 5_666 . ?
Au7 Au2 Au3 63.188(13) 5_666 . ?
Au7 Au2 Au4 109.041(16) 5_666 5_666 ?
Au7 Au2 Au6 59.876(10) 5_666 . ?
Au7 Au2 Au8 110.699(16) 5_666 . ?
Au7 Au2 Au9 167.226(17) 5_666 . ?
Au7 Au2 Au12 60.074(13) 5_666 . ?
Au7 Au2 Au13 62.560(13) 5_666 . ?
Au8 Au2 Au1 166.573(16) . . ?
Au8 Au2 Au9 59.176(12) . . ?
Au8 Au2 Au13 119.580(15) . . ?
Au12 Au2 Au1 62.436(12) . . ?
Au12 Au2 Au4 59.974(13) . 5_666 ?
Au12 Au2 Au8 104.156(15) . . ?
Au12 Au2 Au9 112.820(15) . . ?
Au12 Au2 Au13 116.571(16) . . ?
Au13 Au2 Au1 69.387(13) . . ?
Au13 Au2 Au9 128.181(16) . . ?
S3 Au2 Au1 89.47(6) . . ?
S3 Au2 Au3 126.99(6) . . ?
S3 Au2 Au4 98.47(6) . 5_666 ?
S3 Au2 Au6 152.99(6) . . ?
S3 Au2 Au7 147.02(6) . 5_666 ?
S3 Au2 Au8 99.76(6) . . ?
S3 Au2 Au9 45.54(6) . . ?
S3 Au2 Au12 124.86(6) . . ?
S3 Au2 Au13 91.83(6) . . ?
Au2 Au3 Au5 170.669(16) . . ?
Au2 Au3 Au7 55.600(12) . 5_666 ?
Au2 Au3 Au8 60.980(12) . . ?
Au2 Au3 Au10 113.579(16) . . ?
Au2 Au3 Au13 59.351(12) . . ?
Au4 Au3 Au2 106.191(15) . . ?
Au4 Au3 Au5 65.143(12) . . ?
Au4 Au3 Au7 60.485(12) . 5_666 ?
Au4 Au3 Au8 108.730(14) . . ?
Au4 Au3 Au10 122.732(16) . . ?
Au4 Au3 Au13 111.059(16) . . ?
Au5 Au3 Au13 125.862(15) . . ?
Au6 Au3 Au2 58.182(10) . . ?
Au6 Au3 Au4 58.561(10) . . ?
Au6 Au3 Au5 112.734(13) . . ?
Au6 Au3 Au7 57.352(9) . 5_666 ?
Au6 Au3 Au8 57.556(10) . . ?
Au6 Au3 Au10 112.579(14) . . ?
Au6 Au3 Au12 60.394(10) . 5_666 ?
Au6 Au3 Au13 107.041(13) . . ?
Au7 Au3 Au5 118.865(15) 5_666 . ?
Au7 Au3 Au8 105.018(15) 5_666 . ?
Au7 Au3 Au10 167.437(17) 5_666 . ?
Au7 Au3 Au13 58.240(11) 5_666 . ?
Au8 Au3 Au5 117.259(15) . . ?
Au8 Au3 Au10 62.473(12) . . ?
Au8 Au3 Au13 114.631(15) . . ?
Au10 Au3 Au5 70.849(13) . . ?
Au10 Au3 Au13 124.133(15) . . ?
Au12 Au3 Au2 110.415(15) 5_666 . ?
Au12 Au3 Au4 62.981(14) 5_666 . ?
Au12 Au3 Au5 63.206(12) 5_666 . ?
Au12 Au3 Au7 110.555(15) 5_666 5_666 ?
Au12 Au3 Au8 60.496(12) 5_666 . ?
Au12 Au3 Au10 65.389(13) 5_666 . ?
Au12 Au3 Au13 167.419(16) 5_666 . ?
S4 Au3 Au2 98.83(5) . . ?
S4 Au3 Au4 122.00(6) . . ?
S4 Au3 Au5 89.13(5) . . ?
S4 Au3 Au6 151.64(5) . . ?
S4 Au3 Au7 96.83(6) . 5_666 ?
S4 Au3 Au8 129.12(6) . . ?
S4 Au3 Au10 91.06(6) . . ?
S4 Au3 Au12 147.78(5) . 5_666 ?
S4 Au3 Au13 44.71(5) . . ?
Au2 Au4 Au5 112.171(16) 5_666 . ?
Au2 Au4 Au7 107.339(14) 5_666 5_666 ?
Au2 Au4 Au9 64.351(13) 5_666 5_666 ?
Au2 Au4 Au11 121.484(15) 5_666 5_666 ?
Au3 Au4 Au2 104.907(15) . 5_666 ?
Au3 Au4 Au5 60.056(11) . . ?
Au3 Au4 Au7 60.918(12) . 5_666 ?
Au3 Au4 Au9 168.655(16) . 5_666 ?
Au3 Au4 Au11 115.287(16) . 5_666 ?
Au3 Au4 Au12 55.653(12) . 5_666 ?
Au6 Au4 Au2 57.530(10) . 5_666 ?
Au6 Au4 Au3 57.578(10) . . ?
Au6 Au4 Au5 107.737(13) . . ?
Au6 Au4 Au7 57.228(10) . 5_666 ?
Au6 Au4 Au9 111.475(13) . 5_666 ?
Au6 Au4 Au11 112.941(13) . 5_666 ?
Au6 Au4 Au12 57.437(9) . 5_666 ?
Au7 Au4 Au5 114.769(15) 5_666 . ?
Au7 Au4 Au9 117.232(16) 5_666 5_666 ?
Au7 Au4 Au11 63.679(12) 5_666 5_666 ?
Au8 Au4 Au2 63.364(13) 5_666 5_666 ?
Au8 Au4 Au3 109.185(15) 5_666 . ?
Au8 Au4 Au5 167.863(17) 5_666 . ?
Au8 Au4 Au6 60.166(10) 5_666 . ?
Au8 Au4 Au7 59.081(12) 5_666 5_666 ?
Au8 Au4 Au9 63.534(12) 5_666 5_666 ?
Au8 Au4 Au11 64.229(13) 5_666 5_666 ?
Au8 Au4 Au12 110.790(15) 5_666 5_666 ?
Au9 Au4 Au5 126.034(15) 5_666 . ?
Au9 Au4 Au11 70.440(13) 5_666 5_666 ?
Au11 Au4 Au5 124.131(15) 5_666 . ?
Au12 Au4 Au2 60.004(12) 5_666 5_666 ?
Au12 Au4 Au5 59.230(11) 5_666 . ?
Au12 Au4 Au7 105.120(14) 5_666 5_666 ?
Au12 Au4 Au9 117.270(16) 5_666 5_666 ?
Au12 Au4 Au11 168.798(16) 5_666 5_666 ?
S7 Au4 Au2 122.77(6) . 5_666 ?
S7 Au4 Au3 99.92(5) . . ?
S7 Au4 Au5 44.55(5) . . ?
S7 Au4 Au6 152.11(6) . . ?
S7 Au4 Au7 129.76(6) . 5_666 ?
S7 Au4 Au8 147.58(6) . 5_666 ?
S7 Au4 Au9 89.54(5) . 5_666 ?
S7 Au4 Au11 90.84(6) . 5_666 ?
S7 Au4 Au12 97.15(6) . 5_666 ?
Au3 Au5 Au4 54.801(11) . . ?
Au12 Au5 Au3 52.843(11) 5_666 . ?
Au12 Au5 Au4 55.870(11) 5_666 . ?
S7 Au5 Au3 96.86(5) . . ?
S7 Au5 Au4 46.59(5) . . ?
S7 Au5 Au12 95.87(5) . 5_666 ?
S8 Au5 Au3 89.27(6) . . ?
S8 Au5 Au4 139.24(5) . . ?
S8 Au5 Au12 88.34(6) . 5_666 ?
S8 Au5 S7 173.84(7) . . ?
Au2 Au6 Au2 180.0 5_666 . ?
Au2 Au6 Au4 115.317(11) 5_666 5_666 ?
Au2 Au6 Au4 115.313(11) . . ?
Au2 Au6 Au4 64.685(11) . 5_666 ?
Au2 Au6 Au4 64.685(11) 5_666 . ?
Au2 Au6 Au8 65.866(11) . . ?
Au2 Au6 Au8 114.133(11) . 5_666 ?
Au2 Au6 Au8 114.134(11) 5_666 . ?
Au2 Au6 Au8 65.867(11) 5_666 5_666 ?
Au3 Au6 Au2 115.644(11) . 5_666 ?
Au3 Au6 Au2 64.355(11) 5_666 5_666 ?
Au3 Au6 Au2 64.354(11) . . ?
Au3 Au6 Au2 115.648(11) 5_666 . ?
Au3 Au6 Au3 180.0 5_666 . ?
Au3 Au6 Au4 63.861(11) . . ?
Au3 Au6 Au4 116.137(11) . 5_666 ?
Au3 Au6 Au4 116.138(11) 5_666 . ?
Au3 Au6 Au4 63.864(11) 5_666 5_666 ?
Au3 Au6 Au7 65.775(11) . 5_666 ?
Au3 Au6 Au7 65.773(11) 5_666 . ?
Au3 Au6 Au7 114.226(11) . . ?
Au3 Au6 Au7 114.226(11) 5_666 5_666 ?
Au3 Au6 Au8 114.104(11) . 5_666 ?
Au3 Au6 Au8 65.895(11) . . ?
Au3 Au6 Au8 114.105(11) 5_666 . ?
Au3 Au6 Au8 65.896(11) 5_666 5_666 ?
Au3 Au6 Au12 59.825(10) 5_666 . ?
Au3 Au6 Au12 59.823(10) . 5_666 ?
Au3 Au6 Au12 120.175(10) 5_666 5_666 ?
Au3 Au6 Au12 120.176(11) . . ?
Au4 Au6 Au4 180.0 5_666 . ?
Au4 Au6 Au8 59.736(10) . 5_666 ?
Au4 Au6 Au8 59.735(10) 5_666 . ?
Au4 Au6 Au8 120.266(10) 5_666 5_666 ?
Au4 Au6 Au8 120.264(10) . . ?
Au7 Au6 Au2 60.003(11) 5_666 . ?
Au7 Au6 Au2 119.996(11) 5_666 5_666 ?
Au7 Au6 Au2 119.996(11) . . ?
Au7 Au6 Au2 60.005(11) . 5_666 ?
Au7 Au6 Au4 65.069(11) 5_666 . ?
Au7 Au6 Au4 114.930(11) 5_666 5_666 ?
Au7 Au6 Au4 114.932(11) . . ?
Au7 Au6 Au4 65.069(11) . 5_666 ?
Au7 Au6 Au7 180.0 5_666 . ?
Au7 Au6 Au8 118.361(12) . 5_666 ?
Au7 Au6 Au8 61.639(11) 5_666 5_666 ?
Au7 Au6 Au8 61.640(11) . . ?
Au7 Au6 Au8 118.360(11) 5_666 . ?
Au7 Au6 Au12 62.686(11) 5_666 . ?
Au7 Au6 Au12 62.689(11) . 5_666 ?
Au7 Au6 Au12 117.312(11) . . ?
Au7 Au6 Au12 117.313(11) 5_666 5_666 ?
Au8 Au6 Au8 180.0 5_666 . ?
Au12 Au6 Au2 115.161(11) . 5_666 ?
Au12 Au6 Au2 64.841(11) . . ?
Au12 Au6 Au2 64.839(11) 5_666 5_666 ?
Au12 Au6 Au2 115.159(11) 5_666 . ?
Au12 Au6 Au4 115.284(11) . . ?
Au12 Au6 Au4 64.715(11) 5_666 . ?
Au12 Au6 Au4 64.716(11) . 5_666 ?
Au12 Au6 Au4 115.285(11) 5_666 5_666 ?
Au12 Au6 Au8 63.262(11) . 5_666 ?
Au12 Au6 Au8 116.738(11) . . ?
Au12 Au6 Au8 63.263(11) 5_666 . ?
Au12 Au6 Au8 116.737(11) 5_666 5_666 ?
Au12 Au6 Au12 180.0 . 5_666 ?
Au1 Au7 Au11 125.751(15) 5_666 . ?
Au2 Au7 Au1 64.750(13) 5_666 5_666 ?
Au2 Au7 Au3 61.212(13) 5_666 5_666 ?
Au2 Au7 Au4 109.239(16) 5_666 5_666 ?
Au2 Au7 Au8 112.350(16) 5_666 . ?
Au2 Au7 Au11 169.171(17) 5_666 . ?
Au2 Au7 Au12 63.424(13) 5_666 5_666 ?
Au2 Au7 Au13 63.652(13) 5_666 5_666 ?
Au3 Au7 Au1 120.528(15) 5_666 5_666 ?
Au3 Au7 Au11 110.212(14) 5_666 . ?
Au3 Au7 Au13 65.023(12) 5_666 5_666 ?
Au4 Au7 Au1 169.788(16) 5_666 5_666 ?
Au4 Au7 Au3 58.599(12) 5_666 5_666 ?
Au4 Au7 Au11 59.968(12) 5_666 . ?
Au4 Au7 Au13 115.273(15) 5_666 5_666 ?
Au6 Au7 Au1 112.646(14) . 5_666 ?
Au6 Au7 Au2 60.119(11) . 5_666 ?
Au6 Au7 Au3 56.873(10) . 5_666 ?
Au6 Au7 Au4 57.701(10) . 5_666 ?
Au6 Au7 Au8 59.467(10) . . ?
Au6 Au7 Au11 110.128(13) . . ?
Au6 Au7 Au12 58.689(10) . 5_666 ?
Au6 Au7 Au13 112.401(14) . 5_666 ?
Au8 Au7 Au1 116.697(15) . 5_666 ?
Au8 Au7 Au3 105.348(14) . 5_666 ?
Au8 Au7 Au4 56.728(12) . 5_666 ?
Au8 Au7 Au11 62.007(12) . . ?
Au8 Au7 Au12 61.163(12) . 5_666 ?
Au8 Au7 Au13 170.369(17) . 5_666 ?
Au12 Au7 Au1 63.967(12) 5_666 5_666 ?
Au12 Au7 Au3 109.032(15) 5_666 5_666 ?
Au12 Au7 Au4 106.171(14) 5_666 5_666 ?
Au12 Au7 Au11 116.900(15) 5_666 . ?
Au12 Au7 Au13 120.467(15) 5_666 5_666 ?
Au13 Au7 Au1 70.349(12) 5_666 5_666 ?
Au13 Au7 Au11 120.267(15) 5_666 . ?
S6 Au7 Au1 92.25(6) . 5_666 ?
S6 Au7 Au2 143.14(6) . 5_666 ?
S6 Au7 Au3 117.28(6) . 5_666 ?
S6 Au7 Au4 96.94(6) . 5_666 ?
S6 Au7 Au6 154.04(6) . . ?
S6 Au7 Au8 103.57(6) . . ?
S6 Au7 Au11 45.32(6) . . ?
S6 Au7 Au12 133.67(6) . 5_666 ?
S6 Au7 Au13 82.05(6) . 5_666 ?
Au2 Au8 Au9 63.600(13) . . ?
Au2 Au8 Au10 108.920(15) . . ?
Au2 Au8 Au11 118.828(15) . . ?
Au3 Au8 Au2 58.398(12) . . ?
Au3 Au8 Au9 114.750(15) . . ?
Au3 Au8 Au10 59.462(12) . . ?
Au3 Au8 Au11 168.273(16) . . ?
Au4 Au8 Au2 61.557(13) 5_666 . ?
Au4 Au8 Au3 108.551(16) 5_666 . ?
Au4 Au8 Au6 60.096(10) 5_666 . ?
Au4 Au8 Au7 64.188(13) 5_666 . ?
Au4 Au8 Au9 62.955(12) 5_666 . ?
Au4 Au8 Au10 167.990(18) 5_666 . ?
Au4 Au8 Au11 63.027(13) 5_666 . ?
Au4 Au8 Au12 111.146(15) 5_666 5_666 ?
Au6 Au8 Au2 56.912(10) . . ?
Au6 Au8 Au3 56.548(10) . . ?
Au6 Au8 Au7 58.893(10) . . ?
Au6 Au8 Au9 110.961(14) . . ?
Au6 Au8 Au10 109.067(13) . . ?
Au6 Au8 Au11 111.915(13) . . ?
Au6 Au8 Au12 58.124(10) . 5_666 ?
Au7 Au8 Au2 109.757(15) . . ?
Au7 Au8 Au3 104.637(14) . . ?
Au7 Au8 Au9 121.252(15) . . ?
Au7 Au8 Au10 116.093(15) . . ?
Au7 Au8 Au11 64.784(12) . . ?
Au7 Au8 Au12 60.026(12) . 5_666 ?
Au9 Au8 Au10 121.013(14) . . ?
Au9 Au8 Au11 69.815(12) . . ?
Au11 Au8 Au10 128.671(16) . . ?
Au12 Au8 Au2 104.089(15) 5_666 . ?
Au12 Au8 Au3 55.369(12) 5_666 . ?
Au12 Au8 Au9 167.630(18) 5_666 . ?
Au12 Au8 Au10 62.473(12) 5_666 . ?
Au12 Au8 Au11 118.354(16) 5_666 . ?
S9 Au8 Au2 115.94(6) . . ?
S9 Au8 Au3 97.76(6) . . ?
S9 Au8 Au4 142.54(6) . 5_666 ?
S9 Au8 Au6 153.97(6) . . ?
S9 Au8 Au7 134.27(6) . . ?
S9 Au8 Au9 82.15(6) . . ?
S9 Au8 Au10 46.70(6) . . ?
S9 Au8 Au11 93.54(6) . . ?
S9 Au8 Au12 105.65(6) . 5_666 ?
Au4 Au9 Au2 56.345(11) 5_666 . ?
Au4 Au9 Au8 53.512(11) 5_666 . ?
Au8 Au9 Au2 57.224(12) . . ?
S3 Au9 Au2 46.67(6) . . ?
S3 Au9 Au4 96.77(6) . 5_666 ?
S3 Au9 Au8 98.97(6) . . ?
S5 Au9 Au2 141.54(6) . . ?
S5 Au9 Au4 89.98(6) . 5_666 ?
S5 Au9 Au8 88.92(6) . . ?
S5 Au9 S3 171.71(8) . . ?
Au3 Au10 Au8 58.065(11) . . ?
Au3 Au10 Au12 52.668(11) . 5_666 ?
Au8 Au10 Au12 55.119(11) . 5_666 ?
S8 Au10 Au3 90.15(6) . . ?
S8 Au10 Au8 139.61(6) . . ?
S8 Au10 Au12 86.48(5) . 5_666 ?
S8 Au10 S9 171.30(8) . . ?
S9 Au10 Au3 98.19(6) . . ?
S9 Au10 Au8 48.68(6) . . ?
S9 Au10 Au12 100.52(6) . 5_666 ?
Au4 Au11 Au7 56.356(11) 5_666 . ?
Au4 Au11 Au8 52.743(11) 5_666 . ?
Au8 Au11 Au7 53.209(11) . . ?
S5 Au11 Au4 89.43(6) . 5_666 ?
S5 Au11 Au7 138.20(6) . . ?
S5 Au11 Au8 87.96(6) . . ?
S5 Au11 S6 174.58(8) . . ?
S6 Au11 Au4 95.33(6) . 5_666 ?
S6 Au11 Au7 47.21(6) . . ?
S6 Au11 Au8 96.99(6) . . ?
Au2 Au12 Au1 61.884(12) . . ?
Au2 Au12 Au5 117.095(16) . 5_666 ?
Au2 Au12 Au10 166.513(16) . 5_666 ?
Au3 Au12 Au1 170.531(16) 5_666 . ?
Au3 Au12 Au2 109.513(16) 5_666 . ?
Au3 Au12 Au4 61.369(13) 5_666 5_666 ?
Au3 Au12 Au5 63.950(13) 5_666 5_666 ?
Au3 Au12 Au6 59.783(10) 5_666 . ?
Au3 Au12 Au7 110.710(15) 5_666 5_666 ?
Au3 Au12 Au8 64.136(13) 5_666 5_666 ?
Au3 Au12 Au10 61.942(13) 5_666 5_666 ?
Au4 Au12 Au1 113.743(15) 5_666 . ?
Au4 Au12 Au2 60.020(12) 5_666 . ?
Au4 Au12 Au5 64.903(12) 5_666 5_666 ?
Au4 Au12 Au10 118.204(15) 5_666 5_666 ?
Au5 Au12 Au1 122.558(14) 5_666 . ?
Au5 Au12 Au10 69.896(12) 5_666 5_666 ?
Au6 Au12 Au1 110.803(13) . . ?
Au6 Au12 Au2 57.660(10) . . ?
Au6 Au12 Au4 57.849(9) . 5_666 ?
Au6 Au12 Au5 112.852(14) . 5_666 ?
Au6 Au12 Au7 58.625(10) . 5_666 ?
Au6 Au12 Au8 58.615(10) . 5_666 ?
Au6 Au12 Au10 109.402(13) . 5_666 ?
Au7 Au12 Au1 61.817(12) 5_666 . ?
Au7 Au12 Au2 56.497(12) 5_666 . ?
Au7 Au12 Au4 106.172(14) 5_666 5_666 ?
Au7 Au12 Au5 170.856(17) 5_666 5_666 ?
Au7 Au12 Au8 58.812(12) 5_666 5_666 ?
Au7 Au12 Au10 114.972(16) 5_666 5_666 ?
Au8 Au12 Au1 112.869(15) 5_666 . ?
Au8 Au12 Au2 104.886(14) 5_666 . ?
Au8 Au12 Au4 110.241(14) 5_666 5_666 ?
Au8 Au12 Au5 121.067(15) 5_666 5_666 ?
Au8 Au12 Au10 62.411(12) 5_666 5_666 ?
Au10 Au12 Au1 125.622(16) 5_666 . ?
S1 Au12 Au1 45.71(5) . . ?
S1 Au12 Au2 98.87(6) . . ?
S1 Au12 Au3 143.40(5) . 5_666 ?
S1 Au12 Au4 119.35(6) . 5_666 ?
S1 Au12 Au5 82.92(5) . 5_666 ?
S1 Au12 Au6 155.49(5) . . ?
S1 Au12 Au7 104.04(5) . 5_666 ?
S1 Au12 Au8 130.40(6) . 5_666 ?
S1 Au12 Au10 93.37(6) . 5_666 ?
Au2 Au13 Au3 55.364(11) . . ?
Au7 Au13 Au2 53.789(11) 5_666 . ?
Au7 Au13 Au3 56.734(11) 5_666 . ?
S2 Au13 Au2 92.36(6) . . ?
S2 Au13 Au3 141.19(6) . . ?
S2 Au13 Au7 87.80(6) . 5_666 ?
S2 Au13 S4 171.04(8) . . ?
S4 Au13 Au2 96.57(5) . . ?
S4 Au13 Au3 46.32(5) . . ?
S4 Au13 Au7 96.86(5) . 5_666 ?
Au1 S1 Au12 86.54(7) . . ?
C1 S1 Au1 108.3(4) . . ?
C1 S1 Au12 104.7(3) . . ?
Au13 S2 Au1 102.43(9) . . ?
C9 S2 Au1 105.7(4) . . ?
C9 S2 Au13 103.1(4) . . ?
Au9 S3 Au2 87.79(8) . . ?
C17 S3 Au2 109.9(4) . . ?
C17 S3 Au9 106.2(4) . . ?
Au13 S4 Au3 88.97(7) . . ?
C25 S4 Au3 105.1(3) . . ?
C25 S4 Au13 100.1(3) . . ?
Au11 S5 Au9 102.09(9) . . ?
C33 S5 Au9 104.3(3) . . ?
C33 S5 Au11 106.2(3) . . ?
Au11 S6 Au7 87.46(8) . . ?
C41 S6 Au7 108.2(3) . . ?
C41 S6 Au11 105.2(4) . . ?
Au5 S7 Au4 88.86(7) . . ?
C49 S7 Au4 104.8(3) . . ?
C49 S7 Au5 104.7(4) . . ?
Au5 S8 Au10 102.94(8) . . ?
C57 S8 Au5 107.2(3) . . ?
C57 S8 Au10 103.6(3) . . ?
Au10 S9 Au8 84.63(8) . . ?
C65 S9 Au8 110.7(4) . . ?
C65 S9 Au10 103.3(4) . . ?
S1 C1 H1A 109.0 . . ?
S1 C1 H1B 109.0 . . ?
H1A C1 H1B 107.8 . . ?
C2 C1 S1 113.0(8) . . ?
C2 C1 H1A 109.0 . . ?
C2 C1 H1B 109.0 . . ?
C1 C2 H2A 109.5 . . ?
C1 C2 H2B 109.5 . . ?
C1 C2 C3 110.7(9) . . ?
H2A C2 H2B 108.1 . . ?
C3 C2 H2A 109.5 . . ?
C3 C2 H2B 109.5 . . ?
C4 C3 C2 121.6(12) . . ?
C4 C3 C8 117.8(14) . . ?
C8 C3 C2 120.6(13) . . ?
C3 C4 H4 119.5 . . ?
C3 C4 C5 121.1(16) . . ?
C5 C4 H4 119.5 . . ?
C4 C5 H5 120.0 . . ?
C6 C5 C4 120.0(19) . . ?
C6 C5 H5 120.0 . . ?
C5 C6 H6 119.8 . . ?
C5 C6 C7 120.5(16) . . ?
C7 C6 H6 119.8 . . ?
C6 C7 H7 120.7 . . ?
C8 C7 C6 118.6(19) . . ?
C8 C7 H7 120.7 . . ?
C3 C8 H8 119.0 . . ?
C7 C8 C3 121.9(19) . . ?
C7 C8 H8 119.0 . . ?
S2 C9 H9A 109.8 . . ?
S2 C9 H9B 109.8 . . ?
H9A C9 H9B 108.2 . . ?
C10 C9 S2 109.6(9) . . ?
C10 C9 H9A 109.8 . . ?
C10 C9 H9B 109.8 . . ?
C9 C10 H10A 109.0 . . ?
C9 C10 H10B 109.0 . . ?
H10A C10 H10B 107.8 . . ?
C11 C10 C9 112.9(8) . . ?
C11 C10 H10A 109.0 . . ?
C11 C10 H10B 109.0 . . ?
C16 C11 C10 114.6(8) . . ?
C16 C11 C12 120.0 . . ?
C12 C11 C10 125.3(8) . . ?
C11 C16 H16 120.0 . . ?
C11 C16 C15 120.0 . . ?
C15 C16 H16 120.0 . . ?
C16 C15 H15 120.0 . . ?
C14 C15 C16 120.0 . . ?
C14 C15 H15 120.0 . . ?
C15 C14 H14 120.0 . . ?
C13 C14 C15 120.0 . . ?
C13 C14 H14 120.0 . . ?
C14 C13 H13 120.0 . . ?
C14 C13 C12 120.0 . . ?
C12 C13 H13 120.0 . . ?
C11 C12 H12 120.0 . . ?
C13 C12 C11 120.0 . . ?
C13 C12 H12 120.0 . . ?
S3 C17 H17A 108.5 . . ?
S3 C17 H17B 108.5 . . ?
H17A C17 H17B 107.5 . . ?
C18 C17 S3 115.3(8) . . ?
C18 C17 H17A 108.5 . . ?
C18 C17 H17B 108.5 . . ?
C17 C18 H18A 109.1 . . ?
C17 C18 H18B 109.1 . . ?
C17 C18 C19 112.3(9) . . ?
H18A C18 H18B 107.9 . . ?
C19 C18 H18A 109.1 . . ?
C19 C18 H18B 109.1 . . ?
C20 C19 C18 119.2(10) . . ?
C24 C19 C18 121.2(10) . . ?
C24 C19 C20 119.6(11) . . ?
C19 C20 H20 119.7 . . ?
C19 C20 C21 120.6(12) . . ?
C21 C20 H20 119.7 . . ?
C20 C21 H21 120.6 . . ?
C22 C21 C20 118.8(13) . . ?
C22 C21 H21 120.6 . . ?
C21 C22 H22 121.4 . . ?
C23 C22 C21 117.2(12) . . ?
C23 C22 H22 121.4 . . ?
C22 C23 H23 118.4 . . ?
C24 C23 C22 123.3(13) . . ?
C24 C23 H23 118.4 . . ?
C19 C24 H24 119.8 . . ?
C23 C24 C19 120.4(13) . . ?
C23 C24 H24 119.8 . . ?
S4 C25 H25A 109.2 . . ?
S4 C25 H25B 109.2 . . ?
H25A C25 H25B 107.9 . . ?
C26 C25 S4 112.1(7) . . ?
C26 C25 H25A 109.2 . . ?
C26 C25 H25B 109.2 . . ?
C25 C26 H26A 108.9 . . ?
C25 C26 H26B 108.9 . . ?
H26A C26 H26B 107.7 . . ?
C27 C26 C25 113.2(8) . . ?
C27 C26 H26A 108.9 . . ?
C27 C26 H26B 108.9 . . ?
C28 C27 C26 118.6(10) . . ?
C32 C27 C26 124.4(10) . . ?
C32 C27 C28 116.6(11) . . ?
C27 C28 H28 119.4 . . ?
C29 C28 C27 121.1(12) . . ?
C29 C28 H28 119.4 . . ?
C28 C29 H29 119.4 . . ?
C28 C29 C30 121.1(12) . . ?
C30 C29 H29 119.4 . . ?
C29 C30 H30 121.8 . . ?
C29 C30 C31 116.5(12) . . ?
C31 C30 H30 121.8 . . ?
C30 C31 H31 119.0 . . ?
C32 C31 C30 122.1(14) . . ?
C32 C31 H31 119.0 . . ?
C27 C32 H32 118.9 . . ?
C31 C32 C27 122.3(14) . . ?
C31 C32 H32 118.9 . . ?
S5 C33 H33A 109.1 . . ?
S5 C33 H33B 109.1 . . ?
H33A C33 H33B 107.8 . . ?
C34 C33 S5 112.5(7) . . ?
C34 C33 H33A 109.1 . . ?
C34 C33 H33B 109.1 . . ?
C33 C34 H34A 108.6 . . ?
C33 C34 H34B 108.6 . . ?
C33 C34 C35 114.6(9) . . ?
H34A C34 H34B 107.6 . . ?
C35 C34 H34A 108.6 . . ?
C35 C34 H34B 108.6 . . ?
C36 C35 C34 121.6(10) . . ?
C40 C35 C34 120.0(11) . . ?
C40 C35 C36 118.4(11) . . ?
C35 C36 H36 119.2 . . ?
C37 C36 C35 121.6(14) . . ?
C37 C36 H36 119.2 . . ?
C36 C37 H37 121.3 . . ?
C36 C37 C38 117.4(17) . . ?
C38 C37 H37 121.3 . . ?
C37 C38 H38 119.2 . . ?
C39 C38 C37 121.6(14) . . ?
C39 C38 H38 119.2 . . ?
C38 C39 H39 120.2 . . ?
C38 C39 C40 119.6(15) . . ?
C40 C39 H39 120.2 . . ?
C35 C40 H40 119.3 . . ?
C39 C40 C35 121.4(15) . . ?
C39 C40 H40 119.3 . . ?
S6 C41 H41A 109.8 . . ?
S6 C41 H41B 109.8 . . ?
H41A C41 H41B 108.2 . . ?
C42 C41 S6 109.4(7) . . ?
C42 C41 H41A 109.8 . . ?
C42 C41 H41B 109.8 . . ?
C41 C42 H42A 109.4 . . ?
C41 C42 H42B 109.4 . . ?
C41 C42 C43 111.0(10) . . ?
H42A C42 H42B 108.0 . . ?
C43 C42 H42A 109.4 . . ?
C43 C42 H42B 109.4 . . ?
C44 C43 C42 119.7(12) . . ?
C48 C43 C42 123.1(14) . . ?
C48 C43 C44 117.2(13) . . ?
C43 C44 H44 119.5 . . ?
C43 C44 C45 121.1(14) . . ?
C45 C44 H44 119.5 . . ?
C44 C45 H45 121.1 . . ?
C46 C45 C44 117.9(17) . . ?
C46 C45 H45 121.1 . . ?
C45 C46 H46 120.0 . . ?
C47 C46 C45 120.1(16) . . ?
C47 C46 H46 120.0 . . ?
C46 C47 H47 120.0 . . ?
C48 C47 C46 120.0(17) . . ?
C48 C47 H47 120.0 . . ?
C43 C48 C47 123.8(18) . . ?
C43 C48 H48 118.1 . . ?
C47 C48 H48 118.1 . . ?
S7 C49 H49A 109.0 . . ?
S7 C49 H49B 109.0 . . ?
H49A C49 H49B 107.8 . . ?
C50 C49 S7 112.9(8) . . ?
C50 C49 H49A 109.0 . . ?
C50 C49 H49B 109.0 . . ?
C49 C50 H50A 109.3 . . ?
C49 C50 H50B 109.3 . . ?
C49 C50 H50C 109.8 . . ?
C49 C50 H50D 109.8 . . ?
C49 C50 C51A 110(3) . . ?
H50A C50 H50B 108.0 . . ?
H50C C50 H50D 108.2 . . ?
C51 C50 C49 112(2) . . ?
C51 C50 H50A 109.3 . . ?
C51 C50 H50B 109.3 . . ?
C51A C50 H50C 109.8 . . ?
C51A C50 H50D 109.8 . . ?
C52 C51 C50 123(3) . . ?
C52 C51 C56 119(4) . . ?
C56 C51 C50 118(3) . . ?
C52A C51A C50 116(6) . . ?
C56A C51A C50 119(4) . . ?
C56A C51A C52A 124(5) . . ?
C51 C52 H52 120.0 . . ?
C51 C52 C53 120(3) . . ?
C53 C52 H52 120.0 . . ?
C51A C52A H52A 120.8 . . ?
C53A C52A C51A 118(5) . . ?
C53A C52A H52A 120.8 . . ?
C52 C53 H53 118.8 . . ?
C54 C53 C52 122(2) . . ?
C54 C53 H53 118.8 . . ?
C52A C53A H53A 119.4 . . ?
C52A C53A C54A 121(4) . . ?
C54A C53A H53A 119.4 . . ?
C53 C54 H54 120.4 . . ?
C55 C54 C53 119(2) . . ?
C55 C54 H54 120.4 . . ?
C53A C54A H54A 121.2 . . ?
C53A C54A C55A 118(4) . . ?
C55A C54A H54A 121.2 . . ?
C54 C55 H55 119.7 . . ?
C54 C55 C56 121(3) . . ?
C56 C55 H55 119.7 . . ?
C54A C55A H55A 120.0 . . ?
C54A C55A C56A 120(4) . . ?
C56A C55A H55A 120.0 . . ?
C51 C56 C55 117(3) . . ?
C51 C56 H56 121.4 . . ?
C55 C56 H56 121.4 . . ?
C51A C56A C55A 115(4) . . ?
C51A C56A H56A 122.6 . . ?
C55A C56A H56A 122.6 . . ?
S8 C57 H57A 109.6 . . ?
S8 C57 H57B 109.6 . . ?
H57A C57 H57B 108.1 . . ?
C58 C57 S8 110.2(7) . . ?
C58 C57 H57A 109.6 . . ?
C58 C57 H57B 109.6 . . ?
C57 C58 H58A 109.0 . . ?
C57 C58 H58B 109.0 . . ?
H58A C58 H58B 107.8 . . ?
C59 C58 C57 113.0(8) . . ?
C59 C58 H58A 109.0 . . ?
C59 C58 H58B 109.0 . . ?
C60 C59 C58 122.4(9) . . ?
C64 C59 C58 120.7(10) . . ?
C64 C59 C60 116.5(9) . . ?
C59 C60 H60 119.0 . . ?
C61 C60 C59 121.9(10) . . ?
C61 C60 H60 119.0 . . ?
C60 C61 H61 120.2 . . ?
C60 C61 C62 119.7(11) . . ?
C62 C61 H61 120.2 . . ?
C61 C62 H62 120.6 . . ?
C63 C62 C61 118.8(10) . . ?
C63 C62 H62 120.6 . . ?
C62 C63 H63 119.4 . . ?
C64 C63 C62 121.1(10) . . ?
C64 C63 H63 119.4 . . ?
C59 C64 H64 119.2 . . ?
C63 C64 C59 121.6(11) . . ?
C63 C64 H64 119.2 . . ?
S9 C65 H65A 108.6 . . ?
S9 C65 H65B 108.6 . . ?
H65A C65 H65B 107.6 . . ?
C66 C65 S9 114.6(8) . . ?
C66 C65 H65A 108.6 . . ?
C66 C65 H65B 108.6 . . ?
C65 C66 H66A 108.7 . . ?
C65 C66 H66B 108.7 . . ?
H66A C66 H66B 107.6 . . ?
C67 C66 C65 114.3(9) . . ?
C67 C66 H66A 108.7 . . ?
C67 C66 H66B 108.7 . . ?
C68 C67 C66 118.9(11) . . ?
C72 C67 C66 122.6(11) . . ?
C72 C67 C68 118.6(12) . . ?
C67 C68 H68 119.4 . . ?
C69 C68 C67 121.1(13) . . ?
C69 C68 H68 119.4 . . ?
C68 C69 H69 119.8 . . ?
C68 C69 C70 120.4(13) . . ?
C70 C69 H69 119.8 . . ?
C69 C70 H70 121.8 . . ?
C71 C70 C69 116.5(13) . . ?
C71 C70 H70 121.8 . . ?
C70 C71 H71 117.6 . . ?
C70 C71 C72 124.8(14) . . ?
C72 C71 H71 117.6 . . ?
C67 C72 C71 118.6(12) . . ?
C67 C72 H72 120.7 . . ?
C71 C72 H72 120.7 . . ?
Cl1 C73 Cl1 119(6) 2_665 . ?
Cl1 C73 H73A 107.5 2_665 . ?
Cl1 C73 H73A 107.5 . . ?
Cl1 C73 H73B 107.5 . . ?
Cl1 C73 H73B 107.5 2_665 . ?
H73A C73 H73B 107.0 . . ?

loop_
_geom_bond_atom_site_label_1
_geom_bond_atom_site_label_2
_geom_bond_distance
_geom_bond_site_symmetry_2
_geom_bond_publ_flag
Au1 Au2 3.1930(6) . ?
Au1 Au7 3.1482(5) 5_666 ?
Au1 Au12 3.2093(5) . ?
Au1 S1 2.301(2) . ?
Au1 S2 2.299(2) . ?
Au2 Au3 2.9609(5) . ?
Au2 Au4 2.9904(5) 5_666 ?
Au2 Au6 2.7909(4) . ?
Au2 Au7 2.7876(5) 5_666 ?
Au2 Au8 3.0400(5) . ?
Au2 Au9 3.2386(5) . ?
Au2 Au12 2.9899(5) . ?
Au2 Au13 3.0960(5) . ?
Au2 S3 2.358(2) . ?
Au3 Au4 2.9449(5) . ?
Au3 Au5 3.1228(5) . ?
Au3 Au6 2.7690(4) . ?
Au3 Au7 3.0153(5) 5_666 ?
Au3 Au8 3.0294(5) . ?
Au3 Au10 3.0745(5) . ?
Au3 Au12 2.7702(5) 5_666 ?
Au3 Au13 3.2691(5) . ?
Au3 S4 2.365(2) . ?
Au4 Au5 3.2700(5) . ?
Au4 Au6 2.7988(3) . ?
Au4 Au7 3.0025(5) 5_666 ?
Au4 Au8 2.7886(5) 5_666 ?
Au4 Au9 3.0892(5) 5_666 ?
Au4 Au11 3.1224(6) 5_666 ?
Au4 Au12 2.9890(6) 5_666 ?
Au4 S7 2.376(2) . ?
Au5 Au12 3.1026(5) 5_666 ?
Au5 S7 2.295(2) . ?
Au5 S8 2.288(2) . ?
Au6 Au7 2.7841(4) . ?
Au6 Au7 2.7841(4) 5_666 ?
Au6 Au8 2.8007(4) 5_666 ?
Au6 Au8 2.8008(4) . ?
Au6 Au12 2.7861(3) 5_666 ?
Au6 Au12 2.7860(3) . ?
Au7 Au8 2.8614(5) . ?
Au7 Au11 3.2326(5) . ?
Au7 Au12 2.8975(5) 5_666 ?
Au7 Au13 3.0662(5) 5_666 ?
Au7 S6 2.375(2) . ?
Au8 Au9 3.1049(5) . ?
Au8 Au10 3.1656(5) . ?
Au8 Au11 3.1551(5) . ?
Au8 Au12 2.9301(5) 5_666 ?
Au8 S9 2.388(2) . ?
Au9 S3 2.313(3) . ?
Au9 S5 2.311(2) . ?
Au10 Au12 3.1674(5) 5_666 ?
Au10 S8 2.304(2) . ?
Au10 S9 2.314(2) . ?
Au11 S5 2.296(2) . ?
Au11 S6 2.301(2) . ?
Au12 S1 2.380(2) . ?
Au13 S2 2.295(2) . ?
Au13 S4 2.300(2) . ?
S1 C1 1.840(11) . ?
S2 C9 1.849(13) . ?
S3 C17 1.829(10) . ?
S4 C25 1.831(9) . ?
S5 C33 1.834(8) . ?
S6 C41 1.860(11) . ?
S7 C49 1.863(10) . ?
S8 C57 1.837(9) . ?
S9 C65 1.785(11) . ?
C1 H1A 0.9800 . ?
C1 H1B 0.9800 . ?
C1 C2 1.494(14) . ?
C2 H2A 0.9800 . ?
C2 H2B 0.9800 . ?
C2 C3 1.524(15) . ?
C3 C4 1.370(19) . ?
C3 C8 1.378(19) . ?
C4 H4 0.9400 . ?
C4 C5 1.40(2) . ?
C5 H5 0.9400 . ?
C5 C6 1.34(3) . ?
C6 H6 0.9400 . ?
C6 C7 1.40(3) . ?
C7 H7 0.9400 . ?
C7 C8 1.37(2) . ?
C8 H8 0.9400 . ?
C9 H9A 0.9800 . ?
C9 H9B 0.9800 . ?
C9 C10 1.559(14) . ?
C10 H10A 0.9800 . ?
C10 H10B 0.9800 . ?
C10 C11 1.454(12) . ?
C11 C16 1.3900 . ?
C11 C12 1.3900 . ?
C16 H16 0.9400 . ?
C16 C15 1.3900 . ?
C15 H15 0.9400 . ?
C15 C14 1.3900 . ?
C14 H14 0.9400 . ?
C14 C13 1.3900 . ?
C13 H13 0.9400 . ?
C13 C12 1.3900 . ?
C12 H12 0.9400 . ?
C17 H17A 0.9800 . ?
C17 H17B 0.9800 . ?
C17 C18 1.455(16) . ?
C18 H18A 0.9800 . ?
C18 H18B 0.9800 . ?
C18 C19 1.566(15) . ?
C19 C20 1.368(15) . ?
C19 C24 1.359(16) . ?
C20 H20 0.9400 . ?
C20 C21 1.406(16) . ?
C21 H21 0.9400 . ?
C21 C22 1.40(2) . ?
C22 H22 0.9400 . ?
C22 C23 1.38(2) . ?
C23 H23 0.9400 . ?
C23 C24 1.335(18) . ?
C24 H24 0.9400 . ?
C25 H25A 0.9800 . ?
C25 H25B 0.9800 . ?
C25 C26 1.528(13) . ?
C26 H26A 0.9800 . ?
C26 H26B 0.9800 . ?
C26 C27 1.507(15) . ?
C27 C28 1.393(15) . ?
C27 C32 1.389(17) . ?
C28 H28 0.9400 . ?
C28 C29 1.382(17) . ?
C29 H29 0.9400 . ?
C29 C30 1.39(2) . ?
C30 H30 0.9400 . ?
C30 C31 1.40(2) . ?
C31 H31 0.9400 . ?
C31 C32 1.335(19) . ?
C32 H32 0.9400 . ?
C33 H33A 0.9800 . ?
C33 H33B 0.9800 . ?
C33 C34 1.496(14) . ?
C34 H34A 0.9800 . ?
C34 H34B 0.9800 . ?
C34 C35 1.507(13) . ?
C35 C36 1.396(18) . ?
C35 C40 1.384(16) . ?
C36 H36 0.9400 . ?
C36 C37 1.393(18) . ?
C37 H37 0.9400 . ?
C37 C38 1.41(2) . ?
C38 H38 0.9400 . ?
C38 C39 1.37(2) . ?
C39 H39 0.9400 . ?
C39 C40 1.37(2) . ?
C40 H40 0.9400 . ?
C41 H41A 0.9800 . ?
C41 H41B 0.9800 . ?
C41 C42 1.500(14) . ?
C42 H42A 0.9800 . ?
C42 H42B 0.9800 . ?
C42 C43 1.503(16) . ?
C43 C44 1.399(19) . ?
C43 C48 1.350(19) . ?
C44 H44 0.9400 . ?
C44 C45 1.416(18) . ?
C45 H45 0.9400 . ?
C45 C46 1.40(2) . ?
C46 H46 0.9400 . ?
C46 C47 1.37(2) . ?
C47 H47 0.9400 . ?
C47 C48 1.36(2) . ?
C48 H48 0.9400 . ?
C49 H49A 0.9800 . ?
C49 H49B 0.9800 . ?
C49 C50 1.488(15) . ?
C50 H50A 0.9800 . ?
C50 H50B 0.9800 . ?
C50 H50C 0.9800 . ?
C50 H50D 0.9800 . ?
C50 C51 1.47(5) . ?
C50 C51A 1.62(7) . ?
C51 C52 1.40(5) . ?
C51 C56 1.43(5) . ?
C51A C52A 1.44(7) . ?
C51A C56A 1.31(9) . ?
C52 H52 0.9400 . ?
C52 C53 1.42(3) . ?
C52A H52A 0.9400 . ?
C52A C53A 1.26(4) . ?
C53 H53 0.9400 . ?
C53 C54 1.37(4) . ?
C53A H53A 0.9400 . ?
C53A C54A 1.374(19) . ?
C54 H54 0.9400 . ?
C54 C55 1.35(4) . ?
C54A H54A 0.9400 . ?
C54A C55A 1.397(19) . ?
C55 H55 0.9400 . ?
C55 C56 1.51(3) . ?
C55A H55A 0.9400 . ?
C55A C56A 1.43(5) . ?
C56 H56 0.9400 . ?
C56A H56A 0.9400 . ?
C57 H57A 0.9800 . ?
C57 H57B 0.9800 . ?
C57 C58 1.522(14) . ?
C58 H58A 0.9800 . ?
C58 H58B 0.9800 . ?
C58 C59 1.509(13) . ?
C59 C60 1.416(15) . ?
C59 C64 1.395(14) . ?
C60 H60 0.9400 . ?
C60 C61 1.342(14) . ?
C61 H61 0.9400 . ?
C61 C62 1.400(15) . ?
C62 H62 0.9400 . ?
C62 C63 1.384(17) . ?
C63 H63 0.9400 . ?
C63 C64 1.339(15) . ?
C64 H64 0.9400 . ?
C65 H65A 0.9800 . ?
C65 H65B 0.9800 . ?
C65 C66 1.536(14) . ?
C66 H66A 0.9800 . ?
C66 H66B 0.9800 . ?
C66 C67 1.532(16) . ?
C67 C68 1.400(16) . ?
C67 C72 1.350(17) . ?
C68 H68 0.9400 . ?
C68 C69 1.371(17) . ?
C69 H69 0.9400 . ?
C69 C70 1.38(2) . ?
C70 H70 0.9400 . ?
C70 C71 1.35(2) . ?
C71 H71 0.9400 . ?
C71 C72 1.379(19) . ?
C72 H72 0.9400 . ?
Cl1 C73 1.48(4) . ?
C73 H73A 0.9800 . ?
C73 H73B 0.9800 . ?

loop_
_geom_torsion_atom_site_label_1
_geom_torsion_atom_site_label_2
_geom_torsion_atom_site_label_3
_geom_torsion_atom_site_label_4
_geom_torsion
_geom_torsion_site_symmetry_1
_geom_torsion_site_symmetry_2
_geom_torsion_site_symmetry_3
_geom_torsion_site_symmetry_4
_geom_torsion_publ_flag
Au1 S1 C1 C2 -71.6(9) . . . . ?
Au1 S2 C9 C10 -82.8(9) . . . . ?
Au2 S3 C17 C18 -60.4(9) . . . . ?
Au3 S4 C25 C26 176.2(6) . . . . ?
Au4 S7 C49 C50 -176.6(8) . . . . ?
Au5 S7 C49 C50 -83.9(9) . . . . ?
Au5 S8 C57 C58 -172.3(6) . . . . ?
Au7 S6 C41 C42 -171.6(8) . . . . ?
Au8 S9 C65 C66 151.0(7) . . . . ?
Au9 S3 C17 C18 33.2(10) . . . . ?
Au9 S5 C33 C34 -175.8(6) . . . . ?
Au10 S8 C57 C58 79.3(7) . . . . ?
Au10 S9 C65 C66 61.8(8) . . . . ?
Au11 S5 C33 C34 76.8(7) . . . . ?
Au11 S6 C41 C42 96.1(9) . . . . ?
Au12 S1 C1 C2 -162.8(8) . . . . ?
Au13 S2 C9 C10 170.1(7) . . . . ?
Au13 S4 C25 C26 84.6(7) . . . . ?
S1 C1 C2 C3 -168.4(9) . . . . ?
S2 C9 C10 C11 66.9(12) . . . . ?
S3 C17 C18 C19 -172.1(8) . . . . ?
S4 C25 C26 C27 75.1(10) . . . . ?
S5 C33 C34 C35 -173.6(7) . . . . ?
S6 C41 C42 C43 174.4(9) . . . . ?
S7 C49 C50 C51 -164.5(17) . . . . ?
S7 C49 C50 C51A -174(2) . . . . ?
S8 C57 C58 C59 70.7(10) . . . . ?
S9 C65 C66 C67 65.0(12) . . . . ?
C1 C2 C3 C4 -96.3(14) . . . . ?
C1 C2 C3 C8 83.9(16) . . . . ?
C2 C3 C4 C5 177.3(13) . . . . ?
C2 C3 C8 C7 -179.3(16) . . . . ?
C3 C4 C5 C6 2(2) . . . . ?
C4 C3 C8 C7 1(3) . . . . ?
C4 C5 C6 C7 2(3) . . . . ?
C5 C6 C7 C8 -4(3) . . . . ?
C6 C7 C8 C3 2(3) . . . . ?
C8 C3 C4 C5 -3(2) . . . . ?
C9 C10 C11 C16 -121.7(10) . . . . ?
C9 C10 C11 C12 61.8(12) . . . . ?
C10 C11 C16 C15 -176.7(7) . . . . ?
C10 C11 C12 C13 176.3(8) . . . . ?
C11 C16 C15 C14 0.0 . . . . ?
C16 C11 C12 C13 0.0 . . . . ?
C16 C15 C14 C13 0.0 . . . . ?
C15 C14 C13 C12 0.0 . . . . ?
C14 C13 C12 C11 0.0 . . . . ?
C12 C11 C16 C15 0.0 . . . . ?
C17 C18 C19 C20 -114.5(12) . . . . ?
C17 C18 C19 C24 65.8(15) . . . . ?
C18 C19 C20 C21 -178.2(12) . . . . ?
C18 C19 C24 C23 179.8(11) . . . . ?
C19 C20 C21 C22 -1(2) . . . . ?
C20 C19 C24 C23 0.1(19) . . . . ?
C20 C21 C22 C23 -1(2) . . . . ?
C21 C22 C23 C24 2(2) . . . . ?
C22 C23 C24 C19 -2(2) . . . . ?
C24 C19 C20 C21 1.6(19) . . . . ?
C25 C26 C27 C28 82.8(12) . . . . ?
C25 C26 C27 C32 -90.7(13) . . . . ?
C26 C27 C28 C29 -179.8(11) . . . . ?
C26 C27 C32 C31 177.7(13) . . . . ?
C27 C28 C29 C30 4(2) . . . . ?
C28 C27 C32 C31 4(2) . . . . ?
C28 C29 C30 C31 0(2) . . . . ?
C29 C30 C31 C32 -2(2) . . . . ?
C30 C31 C32 C27 0(2) . . . . ?
C32 C27 C28 C29 -5.8(18) . . . . ?
C33 C34 C35 C36 -35.8(16) . . . . ?
C33 C34 C35 C40 144.7(11) . . . . ?
C34 C35 C36 C37 -179.3(15) . . . . ?
C34 C35 C40 C39 -179.5(13) . . . . ?
C35 C36 C37 C38 -1(3) . . . . ?
C36 C35 C40 C39 1(2) . . . . ?
C36 C37 C38 C39 1(3) . . . . ?
C37 C38 C39 C40 0(3) . . . . ?
C38 C39 C40 C35 -1(3) . . . . ?
C40 C35 C36 C37 0(2) . . . . ?
C41 C42 C43 C44 -66.3(16) . . . . ?
C41 C42 C43 C48 115.4(14) . . . . ?
C42 C43 C44 C45 -176.8(13) . . . . ?
C42 C43 C48 C47 178.3(13) . . . . ?
C43 C44 C45 C46 -2(2) . . . . ?
C44 C43 C48 C47 0(2) . . . . ?
C44 C45 C46 C47 2(3) . . . . ?
C45 C46 C47 C48 0(2) . . . . ?
C46 C47 C48 C43 -1(2) . . . . ?
C48 C43 C44 C45 2(2) . . . . ?
C49 C50 C51 C52 128(4) . . . . ?
C49 C50 C51 C56 -43(4) . . . . ?
C49 C50 C51A C52A -125(5) . . . . ?
C49 C50 C51A C56A 61(6) . . . . ?
C50 C51 C52 C53 180(3) . . . . ?
C50 C51 C56 C55 178(3) . . . . ?
C50 C51A C52A C53A -170(4) . . . . ?
C50 C51A C56A C55A 176(4) . . . . ?
C51 C52 C53 C54 0(5) . . . . ?
C51A C52A C53A C54A -17(7) . . . . ?
C52 C51 C56 C55 6(5) . . . . ?
C52 C53 C54 C55 12(5) . . . . ?
C52A C51A C56A C55A 3(9) . . . . ?
C52A C53A C54A C55A 24(6) . . . . ?
C53 C54 C55 C56 -15(5) . . . . ?
C53A C54A C55A C56A -17(6) . . . . ?
C54 C55 C56 C51 6(5) . . . . ?
C54A C55A C56A C51A 5(7) . . . . ?
C56 C51 C52 C53 -9(6) . . . . ?
C56A C51A C52A C53A 3(9) . . . . ?
C57 C58 C59 C60 -88.4(12) . . . . ?
C57 C58 C59 C64 84.4(11) . . . . ?
C58 C59 C60 C61 180.0(10) . . . . ?
C58 C59 C64 C63 -179.1(10) . . . . ?
C59 C60 C61 C62 -5.3(17) . . . . ?
C60 C59 C64 C63 -5.9(16) . . . . ?
C60 C61 C62 C63 2.3(17) . . . . ?
C61 C62 C63 C64 -1.3(18) . . . . ?
C62 C63 C64 C59 3.3(18) . . . . ?
C64 C59 C60 C61 7.0(15) . . . . ?
C65 C66 C67 C68 98.8(12) . . . . ?
C65 C66 C67 C72 -81.7(14) . . . . ?
C66 C67 C68 C69 178.0(10) . . . . ?
C66 C67 C72 C71 -177.9(11) . . . . ?
C67 C68 C69 C70 0.7(18) . . . . ?
C68 C67 C72 C71 1.6(18) . . . . ?
C68 C69 C70 C71 -0.1(19) . . . . ?
C69 C70 C71 C72 0(2) . . . . ?
C70 C71 C72 C67 -1(2) . . . . ?
C72 C67 C68 C69 -1.5(17) . . . . ?
